data_4321764
loop_
_publ_author_name
'Osamu Niyomura'
'Shinzi Kato'
'Takahiro Kanda'

_publ_section_title
;
 Facile Synthesis and Structure of Heavy Alkali Metal Thiocarboxylates:
 Structural Comparison with the Selenium and Tellurium Isologues
;
_journal_name_full 'Inorganic Chemistry'
_journal_page_first 507
_journal_page_last 518
_journal_paper_doi 10.1021/ic9808091
_journal_volume 38
_journal_year 1999
_chemical_formula_sum 'C8 H7 K O2 S'
_chemical_formula_weight 206.30
_space_group_IT_number 61
_symmetry_cell_setting orthorhombic
_symmetry_Int_Tables_number 61
_symmetry_space_group_name_Hall '-P 2ac 2ab'
_symmetry_space_group_name_H-M 'P b c a'
_audit_creation_date 'Wed Jun 24 14:45:33 1998'
_audit_creation_method 'from TEXRAY.INF file'
_cell_angle_alpha 90
_cell_angle_beta 90
_cell_angle_gamma 90
_cell_formula_units_Z 8
_cell_length_a 20.858(2)
_cell_length_b 10.880(2)
_cell_length_c 7.743(2)
_cell_measurement_reflns_used 25
_cell_measurement_temperature 193.2
_cell_measurement_theta_max 12.0
_cell_measurement_theta_min 10.0
_cell_volume 1757.2(6)
_computing_cell_refinement 'Rigaku/AFC Diffractometer Control'
_computing_data_collection 'Rigaku/AFC Diffractometer Control'
_computing_data_reduction teXsan
_computing_publication_material teXsan
_computing_structure_refinement teXsan
_computing_structure_solution SHELXS86
_diffrn_ambient_temperature 193.2
_diffrn_measurement_device_type 'Rigaku AFC7R'
_diffrn_measurement_method \w-2\q
_diffrn_orient_matrix_UB_11 -0.03321
_diffrn_orient_matrix_UB_12 -0.06616
_diffrn_orient_matrix_UB_13 -0.00587
_diffrn_orient_matrix_UB_21 -0.03416
_diffrn_orient_matrix_UB_22 0.06366
_diffrn_orient_matrix_UB_23 -0.01441
_diffrn_orient_matrix_UB_31 0.00536
_diffrn_orient_matrix_UB_32 -0.00412
_diffrn_orient_matrix_UB_33 -0.12821
_diffrn_radiation_detector 'scintillation counter'
_diffrn_radiation_monochromator graphite
_diffrn_radiation_source 'Rigaku rotating anode'
_diffrn_radiation_type 'Mo K\a'
_diffrn_radiation_wavelength 0.7107
_diffrn_reflns_av_R_equivalents 0.000
_diffrn_reflns_av_sigmaI/netI 0.000
_diffrn_reflns_limit_h_max 27
_diffrn_reflns_limit_h_min 0
_diffrn_reflns_limit_k_max 14
_diffrn_reflns_limit_k_min 0
_diffrn_reflns_limit_l_max 0
_diffrn_reflns_limit_l_min -10
_diffrn_reflns_number 2338
_diffrn_reflns_reduction_process 'Lp corrections applied'
_diffrn_reflns_theta_max 27.4943
_diffrn_standards_decay_% 0.38
_diffrn_standards_interval_count 150
_diffrn_standards_number 3
_exptl_absorpt_coefficient_mu 0.794
_exptl_absorpt_correction_type none
_exptl_crystal_colour colorless
_exptl_crystal_density_diffrn 1.560
_exptl_crystal_density_method 'not measured'
_exptl_crystal_description prismatic
_exptl_crystal_F_000 848.00
_exptl_crystal_size_max 0.170
_exptl_crystal_size_mid 0.170
_exptl_crystal_size_min 0.110
_refine_diff_density_max 0.39
_refine_diff_density_min -0.35
_refine_ls_extinction_coef 0.0014(6)
_refine_ls_extinction_method 'Zachariasen(1967) type 2 Gaussian isotropic'
_refine_ls_goodness_of_fit_ref 1.228
_refine_ls_hydrogen_treatment noref
_refine_ls_matrix_type full
_refine_ls_number_constraints 0
_refine_ls_number_parameters 110
_refine_ls_number_reflns 1029
_refine_ls_number_restraints 0
_refine_ls_R_factor_all 0.0454
_refine_ls_R_factor_gt 0.0454
_refine_ls_shift/su_max 0.0000
_refine_ls_shift/su_mean 0.0000
_refine_ls_structure_factor_coef F
_refine_ls_weighting_details 'w = 1/[\s^2^(Fo) + 0.00010|Fo|^2^]'
_refine_ls_weighting_scheme calc
_refine_ls_wR_factor_gt 0.0478
_refine_ls_wR_factor_ref 0.0478
_reflns_number_gt 1029
_reflns_number_total 2338
_reflns_threshold_expression >3.0sigma(I)
_cod_data_source_file ic9808091_3.cif
_cod_data_source_block 4-MeOC6H4COSK
_cod_original_cell_volume 1757.2(5)
_cod_original_sg_symbol_H-M 'P b c a '
_cod_original_formula_sum 'C8 H7 K O2 S '
_cod_database_code 4321764

loop_
_symmetry_equiv_pos_as_xyz
x,y,z
1/2+x,1/2-y,-z
-x,1/2+y,1/2-z
1/2-x,-y,1/2+z
-x,-y,-z
1/2-x,1/2+y,z
x,1/2-y,1/2+z
1/2+x,y,1/2-z

loop_
_atom_site_label
_atom_site_type_symbol
_atom_site_fract_x
_atom_site_fract_y
_atom_site_fract_z
_atom_site_U_iso_or_equiv
_atom_site_adp_type
_atom_site_occupancy
_atom_site_calc_flag
_atom_site_refinement_flags
_atom_site_disorder_assembly
_atom_site_disorder_group
K(1) K 0.45105(6) -0.05176(10) 0.7800(1) 0.0318(3) Uani 1.00 d . . .
S(1) S 0.54141(7) 0.1615(1) 0.6100(2) 0.0327(3) Uani 1.00 d . . .
O(1) O 0.5712(2) 0.0231(3) 0.8757(4) 0.034(1) Uani 1.00 d . . .
O(2) O 0.8614(2) 0.1392(3) 0.7169(4) 0.0316(10) Uani 1.00 d . . .
C(1) C 0.6628(2) 0.1094(4) 0.7434(6) 0.025(1) Uani 1.00 d . . .
C(2) C 0.6900(2) 0.2042(4) 0.6480(6) 0.027(1) Uani 1.00 d . . .
C(3) C 0.7558(2) 0.2195(4) 0.6382(6) 0.027(1) Uani 1.00 d . . .
C(4) C 0.7958(2) 0.1354(4) 0.7205(6) 0.024(1) Uani 1.00 d . . .
C(5) C 0.7692(2) 0.0393(4) 0.8154(6) 0.029(1) Uani 1.00 d . . .
C(6) C 0.7037(2) 0.0275(4) 0.8274(6) 0.026(1) Uani 1.00 d . . .
C(7) C 0.5913(2) 0.0914(4) 0.7585(6) 0.027(1) Uani 1.00 d . . .
C(8) C 0.8910(2) 0.2363(5) 0.6192(8) 0.038(1) Uani 1.00 d . . .
H(1) H 0.6621 0.2589 0.5847 0.0315 Uiso 1.00 calc . . .
H(2) H 0.7749 0.2870 0.5742 0.0311 Uiso 1.00 calc . . .
H(3) H 0.7973 -0.0171 0.8733 0.0336 Uiso 1.00 calc . . .
H(4) H 0.6857 -0.0381 0.8960 0.0284 Uiso 1.00 calc . . .
H(5) H 0.8816 0.2255 0.4974 0.0428 Uiso 1.00 calc . . .
H(6) H 0.8733 0.3147 0.6521 0.0428 Uiso 1.00 calc . . .
H(7) H 0.9355 0.2374 0.6344 0.0428 Uiso 1.00 calc . . .

loop_
_atom_site_aniso_label
_atom_site_aniso_U_11
_atom_site_aniso_U_22
_atom_site_aniso_U_33
_atom_site_aniso_U_12
_atom_site_aniso_U_13
_atom_site_aniso_U_23
K(1) 0.0383(6) 0.0283(5) 0.0288(6) -0.0001(6) 0.0016(6) 0.0014(5)
S(1) 0.0418(8) 0.0269(6) 0.0293(7) -0.0001(7) -0.0052(7) 0.0012(6)
O(1) 0.041(2) 0.035(2) 0.026(2) -0.003(2) 0.005(2) 0.010(2)
O(2) 0.033(2) 0.031(2) 0.031(2) -0.003(2) 0.003(2) 0.009(2)
C(1) 0.039(3) 0.024(2) 0.013(2) 0.003(2) 0.000(2) -0.002(2)
C(2) 0.036(3) 0.021(2) 0.022(3) 0.004(2) 0.007(2) 0.004(2)
C(3) 0.037(3) 0.022(3) 0.023(3) -0.003(2) 0.004(3) 0.003(2)
C(4) 0.034(3) 0.021(2) 0.017(2) 0.001(2) 0.002(2) -0.005(2)
C(5) 0.040(3) 0.024(3) 0.022(3) 0.002(2) -0.004(2) 0.005(2)
C(6) 0.036(3) 0.022(3) 0.021(2) -0.005(2) 0.000(2) 0.002(2)
C(7) 0.039(3) 0.022(2) 0.020(3) 0.000(2) -0.002(2) -0.003(2)
C(8) 0.039(3) 0.030(3) 0.045(3) -0.008(3) 0.005(3) 0.006(3)

loop_
_atom_type_symbol
_atom_type_description
_atom_type_scat_dispersion_real
_atom_type_scat_dispersion_imag
_atom_type_scat_source
C C 0.003 0.002
;International Tables for Crystallography
(1992, Vol. C, Tables 4.2.6.8 and 6.1.1.1)
;
H H 0.000 0.000
;International Tables for Crystallography
(1992, Vol. C, Table 6.1.1.2)
;
K K 0.200 0.250
;International Tables for Crystallography
(1992, Vol. C, Tables 4.2.6.8 and 6.1.1.1)
;
O O 0.011 0.006
;International Tables for Crystallography
(1992, Vol. C, Tables 4.2.6.8 and 6.1.1.1)
;
S S 0.125 0.123
;International Tables for Crystallography
(1992, Vol. C, Tables 4.2.6.8 and 6.1.1.1)
;

loop_
_geom_angle_atom_site_label_1
_geom_angle_atom_site_label_2
_geom_angle_atom_site_label_3
_geom_angle
_geom_angle_site_symmetry_1
_geom_angle_site_symmetry_2
_geom_angle_site_symmetry_3
_geom_angle_publ_flag
K(1) K(1) S(1) 81.56(4) 5_657 1_555 1_555 yes
K(1) K(1) S(1) 91.25(4) 5_657 1_555 3_646 yes
K(1) K(1) S(1) 147.43(6) 5_657 1_555 5_656 yes
K(1) K(1) O(1) 40.78(8) 5_657 1_555 1_555 yes
K(1) K(1) O(1) 41.03(8) 5_657 1_555 5_657 yes
K(1) K(1) O(2) 96.96(8) 5_657 1_555 8_456 yes
S(1) K(1) S(1) 139.68(4) 1_555 1_555 3_646 yes
S(1) K(1) S(1) 81.88(4) 1_555 1_555 5_656 yes
S(1) K(1) O(1) 50.90(7) 1_555 1_555 1_555 yes
S(1) K(1) O(1) 114.30(9) 1_555 1_555 5_657 yes
S(1) K(1) O(2) 82.04(8) 1_555 1_555 8_456 yes
S(1) K(1) S(1) 83.57(3) 3_646 1_555 5_656 yes
S(1) K(1) O(1) 99.85(8) 3_646 1_555 1_555 yes
S(1) K(1) O(1) 82.02(8) 3_646 1_555 5_657 yes
S(1) K(1) O(2) 138.27(8) 3_646 1_555 8_456 yes
S(1) K(1) O(1) 108.43(9) 5_656 1_555 1_555 yes
S(1) K(1) O(1) 163.60(9) 5_656 1_555 5_657 yes
S(1) K(1) O(2) 108.25(8) 5_656 1_555 8_456 yes
O(1) K(1) O(1) 81.8(1) 1_555 1_555 5_657 yes
O(1) K(1) O(2) 112.9(1) 1_555 1_555 8_456 yes
O(1) K(1) O(2) 78.0(1) 5_657 1_555 8_456 yes
K(1) S(1) K(1) 127.35(4) 1_555 1_555 3_656 yes
K(1) S(1) K(1) 98.12(4) 1_555 1_555 5_656 yes
K(1) S(1) C(7) 76.4(2) 1_555 1_555 1_555 yes
K(1) S(1) K(1) 126.57(5) 3_656 1_555 5_656 yes
K(1) S(1) C(7) 102.8(2) 3_656 1_555 1_555 yes
K(1) S(1) C(7) 115.3(2) 5_656 1_555 1_555 yes
K(1) O(1) K(1) 98.2(1) 1_555 1_555 5_657 yes
K(1) O(1) C(7) 106.7(3) 1_555 1_555 1_555 yes
K(1) O(1) C(7) 134.6(3) 5_657 1_555 1_555 yes
K(1) O(2) C(4) 130.3(3) 8_556 1_555 1_555 yes
K(1) O(2) C(8) 105.3(3) 8_556 1_555 1_555 yes
C(4) O(2) C(8) 117.5(4) 1_555 1_555 1_555 yes
C(2) C(1) C(6) 118.3(5) 1_555 1_555 1_555 yes
C(2) C(1) C(7) 122.7(4) 1_555 1_555 1_555 yes
C(6) C(1) C(7) 119.0(4) 1_555 1_555 1_555 yes
C(1) C(2) C(3) 121.5(4) 1_555 1_555 1_555 yes
C(1) C(2) H(1) 118.7(5) 1_555 1_555 1_555 no
C(3) C(2) H(1) 119.7(5) 1_555 1_555 1_555 no
C(2) C(3) C(4) 119.3(4) 1_555 1_555 1_555 yes
C(2) C(3) H(2) 121.8(5) 1_555 1_555 1_555 no
C(4) C(3) H(2) 118.9(5) 1_555 1_555 1_555 no
O(2) C(4) C(3) 124.8(4) 1_555 1_555 1_555 yes
O(2) C(4) C(5) 115.5(4) 1_555 1_555 1_555 yes
C(3) C(4) C(5) 119.7(5) 1_555 1_555 1_555 yes
C(4) C(5) C(6) 120.1(5) 1_555 1_555 1_555 yes
C(4) C(5) H(3) 118.9(5) 1_555 1_555 1_555 no
C(6) C(5) H(3) 121.0(5) 1_555 1_555 1_555 no
C(1) C(6) C(5) 121.1(5) 1_555 1_555 1_555 yes
C(1) C(6) H(4) 119.4(5) 1_555 1_555 1_555 no
C(5) C(6) H(4) 119.5(5) 1_555 1_555 1_555 no
S(1) C(7) O(1) 123.1(4) 1_555 1_555 1_555 yes
S(1) C(7) C(1) 119.1(4) 1_555 1_555 1_555 yes
O(1) C(7) C(1) 117.7(4) 1_555 1_555 1_555 yes
O(2) C(8) H(5) 109.6(5) 1_555 1_555 1_555 no
O(2) C(8) H(6) 110.4(5) 1_555 1_555 1_555 no
O(2) C(8) H(7) 111.7(5) 1_555 1_555 1_555 no
H(5) C(8) H(6) 106.7(5) 1_555 1_555 1_555 no
H(5) C(8) H(7) 108.8(5) 1_555 1_555 1_555 no
H(6) C(8) H(7) 109.5(5) 1_555 1_555 1_555 no

loop_
_geom_bond_atom_site_label_1
_geom_bond_atom_site_label_2
_geom_bond_distance
_geom_bond_site_symmetry_1
_geom_bond_site_symmetry_2
_geom_bond_publ_flag
K(1) K(1) 4.128(2) 1_555 5_657 yes
K(1) S(1) 3.267(2) 1_555 1_555 yes
K(1) S(1) 3.238(2) 1_555 3_646 yes
K(1) S(1) 3.251(2) 1_555 5_656 yes
K(1) O(1) 2.738(4) 1_555 1_555 yes
K(1) O(1) 2.724(4) 1_555 5_657 yes
K(1) O(2) 2.796(4) 1_555 8_456 yes
S(1) C(7) 1.727(5) 1_555 1_555 yes
O(1) C(7) 1.245(5) 1_555 1_555 yes
O(2) C(4) 1.368(5) 1_555 1_555 yes
O(2) C(8) 1.439(6) 1_555 1_555 yes
C(1) C(2) 1.389(6) 1_555 1_555 yes
C(1) C(6) 1.394(7) 1_555 1_555 yes
C(1) C(7) 1.510(7) 1_555 1_555 yes
C(2) C(3) 1.384(7) 1_555 1_555 yes
C(2) H(1) 0.967 1_555 1_555 no
C(3) C(4) 1.393(6) 1_555 1_555 yes
C(3) H(2) 0.971 1_555 1_555 no
C(4) C(5) 1.394(6) 1_555 1_555 yes
C(5) C(6) 1.375(7) 1_555 1_555 yes
C(5) H(3) 0.960 1_555 1_555 no
C(6) H(4) 0.966 1_555 1_555 no
C(8) H(5) 0.971 1_555 1_555 no
C(8) H(6) 0.962 1_555 1_555 no
C(8) H(7) 0.937 1_555 1_555 no

loop_
_geom_contact_atom_site_label_1
_geom_contact_atom_site_label_2
_geom_contact_distance
_geom_contact_site_symmetry_1
_geom_contact_site_symmetry_2
_geom_contact_publ_flag
K(1) S(1) 3.267(2) 1_555 1_555 ?
K(1) S(1) 3.237(2) 1_555 3_646 ?
K(1) S(1) 3.251(2) 1_555 5_656 ?
K(1) O(1) 2.738(4) 1_555 1_555 ?
K(1) O(1) 2.724(4) 1_555 5_657 ?
K(1) O(2) 2.796(4) 1_555 8_456 ?
K(1) O(1) 2.724(4) 1_555 5_657 ?
K(1) O(1) 2.738(4) 1_555 1_555 ?
K(1) O(2) 2.796(4) 1_555 8_456 ?
K(1) S(1) 3.237(2) 1_555 3_646 ?
K(1) S(1) 3.251(2) 1_555 5_656 ?
K(1) S(1) 3.267(2) 1_555 1_555 ?
K(1) C(7) 3.318(5) 1_555 1_555 ?
K(1) C(8) 3.465(6) 1_555 8_456 ?
O(1) O(2) 3.475(5) 1_555 4_655 ?
O(1) C(8) 3.485(7) 1_555 4_655 ?
O(1) O(1) 3.577(7) 1_555 5_657 ?
O(2) C(8) 3.452(7) 1_555 7_555 ?
C(4) C(6) 3.522(7) 1_555 4_654 ?

loop_
_geom_torsion_atom_site_label_1
_geom_torsion_atom_site_label_2
_geom_torsion_atom_site_label_3
_geom_torsion_atom_site_label_4
_geom_torsion
_geom_torsion_site_symmetry_1
_geom_torsion_site_symmetry_2
_geom_torsion_site_symmetry_3
_geom_torsion_site_symmetry_4
_geom_torsion_publ_flag
K(1) K(1) S(1) C(7) -170.8(2) 1_555 5_657 7_555 7_555 yes
K(1) K(1) S(1) C(7) -37.7(2) 1_555 5_657 5_657 5_657 yes
K(1) K(1) O(1) C(7) 123.4(5) 1_555 5_657 1_555 1_555 yes
K(1) K(1) O(1) C(7) 141.6(4) 1_555 5_657 5_657 5_657 yes
K(1) S(1) K(1) S(1) 41.11(7) 1_555 1_555 3_656 7_555 yes
K(1) S(1) K(1) O(1) -146.74(10) 1_555 1_555 3_656 7_554 yes
K(1) S(1) K(1) S(1) 142.29(4) 1_555 1_555 5_656 7_554 yes
K(1) S(1) K(1) S(1) 0.0 1_555 1_555 5_656 5_656 yes
K(1) S(1) K(1) O(1) 44.02(8) 1_555 1_555 5_656 5_656 yes
K(1) S(1) C(7) O(1) -15.8(4) 1_555 1_555 1_555 1_555 yes
K(1) S(1) C(7) C(1) 162.0(4) 1_555 1_555 1_555 1_555 yes
K(1) S(1) K(1) S(1) -150.33(8) 1_555 3_646 7_545 7_545 yes
K(1) S(1) K(1) O(1) -106.31(10) 1_555 3_646 7_545 7_545 yes
K(1) S(1) K(1) O(2) 130.88(9) 1_555 3_646 7_545 2_447 yes
K(1) S(1) K(1) S(1) 149.99(8) 1_555 3_646 3_646 7_545 yes
K(1) S(1) K(1) O(1) -32.8(1) 1_555 3_646 3_646 7_544 yes
K(1) S(1) K(1) O(1) -88.2(1) 1_555 3_646 3_646 3_646 yes
K(1) S(1) C(7) O(1) 110.0(4) 1_555 3_646 3_646 3_646 yes
K(1) S(1) C(7) C(1) -72.2(4) 1_555 3_646 3_646 3_646 yes
K(1) S(1) K(1) S(1) -113.70(8) 1_555 5_656 7_544 7_544 yes
K(1) S(1) K(1) O(1) -75.4(1) 1_555 5_656 7_544 7_544 yes
K(1) S(1) K(1) O(2) 66.6(1) 1_555 5_656 7_544 2_446 yes
K(1) S(1) K(1) S(1) 0.0 1_555 5_656 5_656 1_555 yes
K(1) S(1) K(1) S(1) -69.94(5) 1_555 5_656 5_656 7_554 yes
K(1) S(1) K(1) O(1) -121.8(1) 1_555 5_656 5_656 5_656 yes
K(1) S(1) C(7) O(1) 108.5(4) 1_555 5_656 5_656 5_656 yes
K(1) S(1) C(7) C(1) -69.3(4) 1_555 5_656 5_656 5_656 yes
K(1) O(1) K(1) S(1) -101.23(9) 1_555 1_555 5_657 7_555 yes
K(1) O(1) K(1) S(1) 40.2(1) 1_555 1_555 5_657 5_657 yes
K(1) O(1) K(1) O(1) 0.0 1_555 1_555 5_657 5_657 yes
K(1) O(1) C(7) S(1) 19.3(5) 1_555 1_555 1_555 1_555 yes
K(1) O(1) C(7) C(1) -158.5(3) 1_555 1_555 1_555 1_555 yes
K(1) O(1) K(1) S(1) 80.37(9) 1_555 5_657 5_657 7_555 yes
K(1) O(1) K(1) S(1) -130.7(1) 1_555 5_657 5_657 5_657 yes
K(1) O(1) K(1) O(1) 0.0 1_555 5_657 5_657 1_555 yes
K(1) O(1) C(7) S(1) 101.0(5) 1_555 5_657 5_657 5_657 yes
K(1) O(1) C(7) C(1) -81.1(6) 1_555 5_657 5_657 5_657 yes
S(1) K(1) K(1) S(1) 39.85(4) 1_555 1_555 5_657 7_555 yes
S(1) K(1) K(1) S(1) 180.0 1_555 1_555 5_657 5_657 yes
S(1) K(1) K(1) O(1) -36.5(1) 1_555 1_555 5_657 1_555 yes
S(1) K(1) K(1) O(1) 143.5(1) 1_555 1_555 5_657 5_657 yes
S(1) K(1) S(1) K(1) 113.70(8) 1_555 1_555 3_646 7_545 yes
S(1) K(1) S(1) K(1) -28.24(7) 1_555 1_555 3_646 3_646 yes
S(1) K(1) S(1) C(7) -110.8(2) 1_555 1_555 3_646 3_646 yes
S(1) K(1) S(1) K(1) 150.33(8) 1_555 1_555 5_656 7_544 yes
S(1) K(1) S(1) K(1) 0.0 1_555 1_555 5_656 5_656 yes
S(1) K(1) S(1) C(7) -78.8(2) 1_555 1_555 5_656 5_656 yes
S(1) K(1) O(1) C(7) -10.9(3) 1_555 1_555 1_555 1_555 yes
S(1) K(1) O(1) C(7) -163.5(4) 1_555 1_555 5_657 5_657 yes
S(1) K(1) K(1) S(1) -39.85(4) 1_555 3_656 7_554 7_554 yes
S(1) K(1) K(1) S(1) -100.01(9) 1_555 3_656 7_554 3_655 yes
S(1) K(1) K(1) S(1) 180.0 1_555 3_656 7_554 5_666 yes
S(1) K(1) K(1) O(1) -76.3(1) 1_555 3_656 7_554 7_554 yes
S(1) K(1) K(1) O(2) 41.00(9) 1_555 3_656 7_554 2_456 yes
S(1) K(1) S(1) K(1) -142.29(4) 1_555 3_656 7_555 7_555 yes
S(1) K(1) S(1) C(7) 138.9(2) 1_555 3_656 7_555 7_555 yes
S(1) K(1) O(1) C(7) -22.1(5) 1_555 3_656 7_554 7_554 yes
S(1) K(1) S(1) K(1) -41.11(7) 1_555 5_656 7_554 7_554 yes
S(1) K(1) S(1) K(1) 176.95(4) 1_555 5_656 7_554 3_655 yes
S(1) K(1) S(1) C(7) 41.5(2) 1_555 5_656 7_554 7_554 yes
S(1) K(1) S(1) K(1) 0.0 1_555 5_656 5_656 1_555 yes
S(1) K(1) S(1) K(1) -149.99(8) 1_555 5_656 5_656 7_544 yes
S(1) K(1) S(1) C(7) 114.1(2) 1_555 5_656 5_656 5_656 yes
S(1) K(1) O(1) C(7) -51.6(3) 1_555 5_656 5_656 5_656 yes
S(1) C(7) C(1) C(2) 18.0(6) 1_555 1_555 1_555 1_555 yes
S(1) C(7) C(1) C(6) -161.5(4) 1_555 1_555 1_555 1_555 yes
O(1) K(1) K(1) O(1) -180.0 1_555 1_555 5_657 5_657 yes
O(1) K(1) S(1) C(7) 7.7(2) 1_555 1_555 1_555 1_555 yes
O(1) K(1) S(1) C(7) -149.1(2) 1_555 1_555 3_646 3_646 yes
O(1) K(1) S(1) C(7) -122.8(2) 1_555 1_555 5_656 5_656 yes
O(1) K(1) O(1) K(1) 0.0 1_555 1_555 5_657 5_657 yes
O(1) K(1) O(1) C(7) -123.4(5) 1_555 1_555 5_657 5_657 yes
O(1) K(1) K(1) O(1) 180.0 1_555 5_657 1_555 5_657 yes
O(1) K(1) K(1) O(2) -117.3(1) 1_555 5_657 1_555 8_456 yes
O(1) K(1) S(1) C(7) -130.7(2) 1_555 5_657 7_555 7_555 yes
O(1) K(1) S(1) C(7) -63.1(2) 1_555 5_657 5_657 5_657 yes
O(1) K(1) O(1) K(1) 0.0 1_555 5_657 5_657 1_555 yes
O(1) K(1) O(1) C(7) 141.6(4) 1_555 5_657 5_657 5_657 yes
O(1) C(7) C(1) C(2) -164.0(4) 1_555 1_555 1_555 1_555 yes
O(1) C(7) C(1) C(6) 16.4(7) 1_555 1_555 1_555 1_555 yes
O(2) C(4) C(3) C(2) 178.5(4) 1_555 1_555 1_555 1_555 yes
O(2) C(4) C(5) C(6) 179.8(5) 1_555 1_555 1_555 1_555 yes
C(1) C(2) C(3) C(4) 2.5(8) 1_555 1_555 1_555 1_555 yes
C(1) C(6) C(5) C(4) 1.1(8) 1_555 1_555 1_555 1_555 yes
C(2) C(1) C(6) C(5) -0.5(8) 1_555 1_555 1_555 1_555 yes
C(2) C(3) C(4) C(5) -1.8(7) 1_555 1_555 1_555 1_555 yes
C(3) C(2) C(1) C(6) -1.3(7) 1_555 1_555 1_555 1_555 yes
C(3) C(2) C(1) C(7) 179.1(4) 1_555 1_555 1_555 1_555 yes
C(3) C(4) O(2) C(8) -0.8(7) 1_555 1_555 1_555 1_555 yes
C(3) C(4) C(5) C(6) 0.1(7) 1_555 1_555 1_555 1_555 yes
C(5) C(4) O(2) C(8) 179.5(4) 1_555 1_555 1_555 1_555 yes
C(5) C(6) C(1) C(7) 179.1(5) 1_555 1_555 1_555 1_555 yes
